data_7100707
loop_
_publ_author_name
'Adrian Wright'
'Neal J. Checker'
'John Godber'
'Benson M. Kariuki'
'Steven Rishi'

_publ_section_title
;
Synthesis and crystal structure of AlH2P3O10 2H2O; a
new structure-type for layered acid phosphates.
;
_journal_name_full 'Chemical Communications'
_journal_paper_doi 10.1039/b514246f
_journal_year 2006
_chemical_formula_moiety 'Al H2 P3 O10, 2(H2 O)'
_chemical_formula_sum 'Al H6 O12 P3'
_chemical_formula_weight 317.94
_space_group_IT_number 13
_symmetry_cell_setting monoclinic
_symmetry_space_group_name_Hall '-P 2yc'
_symmetry_space_group_name_H-M 'P 1 2/c 1'
_cell_angle_alpha 90.00
_cell_angle_beta 95.851(7)
_cell_angle_gamma 90.00
_cell_formula_units_Z 2
_cell_length_a 7.9659(8)
_cell_length_b 4.9180(6)
_cell_length_c 11.6355(12)
_cell_measurement_temperature 296(2)
_cell_volume 453.46(9)
_diffrn_ambient_temperature 296(2)
_exptl_crystal_density_diffrn 2.329
_cod_depositor_comments
;
The following automatic conversions were performed:
'_symmetry_cell_setting' value 'Monoclinic' changed to 'monoclinic'
according to '/home/saulius/struct/CIF-dictionaries/cif_core.dic'
dictionary named 'cif_core.dic' version 2.4.1 from 2010-06-29.

Automatic conversion script
Id: cif_fix_enum 1527 2010-12-29 10:47:43Z saulius 
;
_cod_original_sg_symbol_H-M 'P 2/c'
_cod_database_code 7100707

loop_
_symmetry_equiv_pos_as_xyz
'x, y, z'
'-x, y, -z+1/2'
'-x, -y, -z'
'x, -y, z-1/2'

loop_
_atom_site_label
_atom_site_type_symbol
_atom_site_fract_x
_atom_site_fract_y
_atom_site_fract_z
_atom_site_U_iso_or_equiv
_atom_site_adp_type
_atom_site_occupancy
_atom_site_symmetry_multiplicity
_atom_site_calc_flag
_atom_site_refinement_flags
_atom_site_disorder_assembly
_atom_site_disorder_group
O1 O -0.3552(5) 0.3005(7) 0.5079(3) 0.0176(9) Uani 1 1 d . . .
O2 O -0.5695(5) 0.0815(8) 0.6467(3) 0.0200(9) Uani 1 1 d . . .
O3 O -0.3200(5) 0.7934(7) 0.5697(3) 0.0201(9) Uani 1 1 d . . .
O4 O -0.0922(5) 0.4637(8) 0.6231(4) 0.0257(11) Uani 1 1 d D . .
H1 H -0.0446(11) 0.630(3) 0.631(5) 0.031 Uiso 1 1 d D . .
O5 O -0.3572(5) 0.4335(8) 0.7170(3) 0.0240(10) Uani 1 1 d . . .
O6 O 0.0725(8) -0.0743(18) 0.6348(7) 0.092(2) Uani 1 1 d D . .
H2 H 0.031(6) 0.092(7) 0.651(9) 0.110 Uiso 1 1 d D . .
H3 H 0.165(8) -0.051(14) 0.596(8) 0.110 Uiso 1 1 d D . .
Al1 Al -0.5000 0.0000 0.5000 0.0129(6) Uani 1 2 d S . .
P1 P -0.28251(17) 0.5022(2) 0.59579(11) 0.0140(5) Uani 1 1 d D . .
P2 P -0.5000 0.2373(4) 0.7500 0.0146(5) Uani 1 2 d S . .

loop_
_atom_site_aniso_label
_atom_site_aniso_U_11
_atom_site_aniso_U_22
_atom_site_aniso_U_33
_atom_site_aniso_U_23
_atom_site_aniso_U_13
_atom_site_aniso_U_12
O1 0.025(2) 0.0117(18) 0.0169(18) -0.0025(15) 0.0051(16) -0.0040(16)
O2 0.027(2) 0.022(2) 0.0116(17) -0.0018(17) 0.0026(15) -0.0064(17)
O3 0.027(2) 0.012(2) 0.0203(19) -0.0006(16) -0.0013(16) -0.0048(17)
O4 0.023(2) 0.017(2) 0.036(3) 0.0017(19) -0.0030(19) 0.0009(16)
O5 0.037(2) 0.020(2) 0.0150(19) 0.0007(18) 0.0027(17) -0.0120(19)
O6 0.036(4) 0.140(6) 0.102(5) -0.019(5) 0.019(3) -0.030(4)
Al1 0.0196(12) 0.0077(11) 0.0113(11) -0.0012(9) 0.0014(9) -0.0022(8)
P1 0.0179(7) 0.0093(8) 0.0146(8) 0.0018(6) 0.0002(5) -0.0019(5)
P2 0.0228(10) 0.0101(10) 0.0111(9) 0.000 0.0027(7) 0.000

loop_
_geom_bond_atom_site_label_1
_geom_bond_atom_site_label_2
_geom_bond_distance
_geom_bond_site_symmetry_2
_geom_bond_publ_flag
O1 P1 1.498(4) . ?
O1 Al1 1.871(3) . ?
O2 P2 1.485(4) . ?
O2 Al1 1.890(4) . ?
O3 P1 1.488(4) . ?
O3 Al1 1.873(4) 1_565 ?
O4 P1 1.529(4) . ?
O5 P2 1.569(4) . ?
O5 P1 1.621(4) . ?
Al1 O1 1.871(3) 3_456 ?
Al1 O3 1.873(4) 3_466 ?
Al1 O3 1.873(4) 1_545 ?
Al1 O2 1.890(4) 3_456 ?
P2 O2 1.485(4) 2_456 ?
P2 O5 1.569(4) 2_456 ?
